data_7015354
loop_
_publ_author_name
'Dureen, Meghan A.'
'Brown, Christopher C.'
'Morton, Jason G. M.'
'Stephan, Douglas W.'

_publ_section_title
;
 Titanium "constrained geometry" complexes with pendant arene groups.
;
_journal_issue 12
_journal_name_full 'Dalton transactions (Cambridge, England : 2003)'
_journal_page_first 2861
_journal_page_last 2867
_journal_paper_doi 10.1039/c0dt01530j
_journal_volume 40
_journal_year 2011
_chemical_formula_sum 'C20 H29 I2 N Si Ti'
_chemical_formula_weight 613.23
_chemical_name_systematic
;
?
;
_space_group_IT_number 9
_symmetry_cell_setting monoclinic
_symmetry_space_group_name_Hall 'C -2yc'
_symmetry_space_group_name_H-M 'C 1 c 1'
_atom_sites_solution_hydrogens geom
_atom_sites_solution_primary direct
_atom_sites_solution_secondary difmap
_audit_creation_method SHELXL-97
_cell_angle_alpha 90.00
_cell_angle_beta 111.49(3)
_cell_angle_gamma 90.00
_cell_formula_units_Z 4
_cell_length_a 19.434(4)
_cell_length_b 8.4193(17)
_cell_length_c 14.943(3)
_cell_measurement_reflns_used 5380
_cell_measurement_temperature 150(2)
_cell_measurement_theta_max 27.48
_cell_measurement_theta_min 2.55
_cell_volume 2275.0(9)
_computing_cell_refinement 'Bruker XSCANS'
_computing_data_collection 'Bruker XSCANS'
_computing_data_reduction 'Bruker SHELXTL'
_computing_molecular_graphics 'Bruker SHELXTL'
_computing_publication_material 'Bruker SHELXTL'
_computing_structure_refinement 'SHELXL-97 (Sheldrick, 1997)'
_computing_structure_solution 'SHELXS-97 (Sheldrick, 1990)'
_diffrn_ambient_temperature 150(2)
_diffrn_measured_fraction_theta_full 0.991
_diffrn_measured_fraction_theta_max 0.991
_diffrn_measurement_device_type 'Bruker P4'
_diffrn_measurement_method '\w scans'
_diffrn_radiation_monochromator graphite
_diffrn_radiation_source 'fine-focus sealed tube'
_diffrn_radiation_type MoK\a
_diffrn_radiation_wavelength 0.71073
_diffrn_reflns_av_R_equivalents 0.0313
_diffrn_reflns_av_sigmaI/netI 0.0478
_diffrn_reflns_limit_h_max 25
_diffrn_reflns_limit_h_min -18
_diffrn_reflns_limit_k_max 9
_diffrn_reflns_limit_k_min -10
_diffrn_reflns_limit_l_max 19
_diffrn_reflns_limit_l_min -16
_diffrn_reflns_number 7355
_diffrn_reflns_theta_full 27.50
_diffrn_reflns_theta_max 27.50
_diffrn_reflns_theta_min 2.67
_exptl_absorpt_coefficient_mu 3.147
_exptl_absorpt_correction_T_max 0.990
_exptl_absorpt_correction_T_min 0.849
_exptl_absorpt_correction_type multi-scan
_exptl_absorpt_process_details
;
multi-scan from symmetry-related measurements
Sortav (Blessing 1995)
;
_exptl_crystal_colour red
_exptl_crystal_density_diffrn 1.790
_exptl_crystal_density_method 'not measured'
_exptl_crystal_description block
_exptl_crystal_F_000 1192
_exptl_crystal_size_max 0.24
_exptl_crystal_size_mid 0.20
_exptl_crystal_size_min 0.16
_refine_diff_density_max 1.426
_refine_diff_density_min -0.841
_refine_diff_density_rms 0.137
_refine_ls_abs_structure_details 'Flack H D (1983), Acta Cryst. A39, 876-881'
_refine_ls_abs_structure_Flack -0.02(3)
_refine_ls_extinction_method none
_refine_ls_goodness_of_fit_ref 1.096
_refine_ls_hydrogen_treatment constr
_refine_ls_matrix_type full
_refine_ls_number_parameters 226
_refine_ls_number_reflns 3837
_refine_ls_number_restraints 2
_refine_ls_restrained_S_all 1.096
_refine_ls_R_factor_all 0.0408
_refine_ls_R_factor_gt 0.0333
_refine_ls_shift/su_max 0.001
_refine_ls_shift/su_mean 0.000
_refine_ls_structure_factor_coef Fsqd
_refine_ls_weighting_details 'calc w=1/[\s^2^(Fo^2^)+(0.0273P)^2^+7.1632P] where P=(Fo^2^+2Fc^2^)/3'
_refine_ls_weighting_scheme calc
_refine_ls_wR_factor_gt 0.0728
_refine_ls_wR_factor_ref 0.0775
_reflns_number_gt 3522
_reflns_number_total 3837
_reflns_threshold_expression >2sigma(I)
_cod_data_source_file c0dt01530j.txt
_cod_data_source_block C5Me4(SiMe2NCMe2Ph)TiI2
_cod_depositor_comments
;
The following automatic conversions were performed:
'_symmetry_cell_setting' value 'Monoclinic' changed to 'monoclinic'
according to '/home/saulius/struct/CIF-dictionaries/cif_core.dic'
dictionary named 'cif_core.dic' version 2.4.1 from 2010-06-29.

Automatic conversion script
Id: cif_fix_enum 1555 2011-01-17 13:19:09Z saulius 
;
_cod_original_cell_volume 2275.0(8)
_cod_original_sg_symbol_H-M Cc
_cod_database_code 7015354

loop_
_symmetry_equiv_pos_as_xyz
'x, y, z'
'x, -y, z+1/2'
'x+1/2, y+1/2, z'
'x+1/2, -y+1/2, z+1/2'

loop_
_atom_site_label
_atom_site_type_symbol
_atom_site_fract_x
_atom_site_fract_y
_atom_site_fract_z
_atom_site_U_iso_or_equiv
_atom_site_adp_type
_atom_site_occupancy
_atom_site_symmetry_multiplicity
_atom_site_calc_flag
_atom_site_refinement_flags
_atom_site_disorder_assembly
_atom_site_disorder_group
I1 I -0.45845(2) -0.11760(5) -0.23185(3) 0.02637(12) Uani 1 1 d . . .
I2 I -0.54135(2) 0.35507(5) -0.26826(3) 0.03013(13) Uani 1 1 d . . .
Ti1 Ti -0.47623(6) 0.13363(12) -0.13517(8) 0.0169(2) Uani 1 1 d . . .
Si1 Si -0.37424(10) 0.2042(2) 0.05892(13) 0.0196(4) Uani 1 1 d . . .
N1 N -0.3785(3) 0.2078(6) -0.0610(4) 0.0194(11) Uani 1 1 d . . .
C17 C -0.5432(5) 0.4013(8) -0.0184(6) 0.0275(18) Uani 1 1 d . . .
H17A H -0.5683 0.4146 0.0272 0.041 Uiso 1 1 calc R . .
H17B H -0.5728 0.4503 -0.0800 0.041 Uiso 1 1 calc R . .
H17C H -0.4945 0.4525 0.0072 0.041 Uiso 1 1 calc R . .
C12 C -0.4723(4) 0.1279(7) 0.0185(5) 0.0202(16) Uani 1 1 d . . .
C5 C -0.2028(4) 0.3858(8) 0.0302(5) 0.0249(16) Uani 1 1 d . . .
H5A H -0.1761 0.2887 0.0441 0.030 Uiso 1 1 calc R . .
C4 C -0.2748(4) 0.3898(7) -0.0370(5) 0.0203(15) Uani 1 1 d . . .
C1 C -0.3142(4) 0.2422(7) -0.0906(5) 0.0205(14) Uani 1 1 d . . .
C7 C -0.2078(5) 0.6700(9) 0.0579(6) 0.0324(18) Uani 1 1 d . . .
H7A H -0.1845 0.7645 0.0893 0.039 Uiso 1 1 calc R . .
C8 C -0.2791(5) 0.6735(9) -0.0073(6) 0.0300(18) Uani 1 1 d . . .
H8A H -0.3058 0.7708 -0.0202 0.036 Uiso 1 1 calc R . .
C11 C -0.3613(5) 0.4008(8) 0.1217(6) 0.0309(17) Uani 1 1 d . . .
H11A H -0.3235 0.3910 0.1863 0.046 Uiso 1 1 calc R . .
H11B H -0.4081 0.4343 0.1265 0.046 Uiso 1 1 calc R . .
H11C H -0.3456 0.4800 0.0850 0.046 Uiso 1 1 calc R . .
C14 C -0.5900(4) 0.1306(7) -0.0995(5) 0.0230(14) Uani 1 1 d . . .
C6 C -0.1700(4) 0.5269(9) 0.0774(5) 0.0342(19) Uani 1 1 d . . .
H6A H -0.1210 0.5237 0.1236 0.041 Uiso 1 1 calc R . .
C9 C -0.3124(4) 0.5370(7) -0.0542(5) 0.0261(16) Uani 1 1 d . . .
H9A H -0.3618 0.5419 -0.0992 0.031 Uiso 1 1 calc R . .
C3 C -0.2632(4) 0.0958(7) -0.0690(5) 0.0247(15) Uani 1 1 d . . .
H3A H -0.2908 0.0043 -0.1053 0.037 Uiso 1 1 calc R . .
H3B H -0.2455 0.0723 0.0000 0.037 Uiso 1 1 calc R . .
H3C H -0.2209 0.1175 -0.0880 0.037 Uiso 1 1 calc R . .
C10 C -0.3008(4) 0.0736(8) 0.1424(5) 0.0295(16) Uani 1 1 d . . .
H10A H -0.2754 0.1301 0.2029 0.044 Uiso 1 1 calc R . .
H10B H -0.2651 0.0456 0.1127 0.044 Uiso 1 1 calc R . .
H10C H -0.3235 -0.0234 0.1554 0.044 Uiso 1 1 calc R . .
C2 C -0.3395(4) 0.2754(8) -0.1996(5) 0.0255(15) Uani 1 1 d . . .
H2A H -0.3722 0.3683 -0.2159 0.038 Uiso 1 1 calc R . .
H2B H -0.3662 0.1829 -0.2355 0.038 Uiso 1 1 calc R . .
H2C H -0.2962 0.2962 -0.2166 0.038 Uiso 1 1 calc R . .
C13 C -0.5338(4) 0.2288(8) -0.0332(5) 0.0258(15) Uani 1 1 d . . .
C16 C -0.4922(4) -0.0306(7) -0.0163(4) 0.0218(14) Uani 1 1 d . . .
C15 C -0.5633(4) -0.0278(8) -0.0886(5) 0.0253(15) Uani 1 1 d . . .
C18 C -0.6655(4) 0.1794(10) -0.1638(6) 0.0349(18) Uani 1 1 d . . .
H18A H -0.7000 0.1645 -0.1304 0.052 Uiso 1 1 calc R . .
H18B H -0.6812 0.1142 -0.2222 0.052 Uiso 1 1 calc R . .
H18C H -0.6649 0.2915 -0.1811 0.052 Uiso 1 1 calc R . .
C20 C -0.4502(4) -0.1805(8) 0.0225(5) 0.0290(17) Uani 1 1 d . . .
H20A H -0.4671 -0.2258 0.0713 0.043 Uiso 1 1 calc R . .
H20B H -0.3973 -0.1568 0.0514 0.043 Uiso 1 1 calc R . .
H20C H -0.4590 -0.2570 -0.0300 0.043 Uiso 1 1 calc R . .
C19 C -0.6077(4) -0.1691(8) -0.1406(5) 0.0318(17) Uani 1 1 d . . .
H19A H -0.6375 -0.2093 -0.1049 0.048 Uiso 1 1 calc R . .
H19B H -0.5741 -0.2527 -0.1453 0.048 Uiso 1 1 calc R . .
H19C H -0.6403 -0.1372 -0.2053 0.048 Uiso 1 1 calc R . .

loop_
_atom_site_aniso_label
_atom_site_aniso_U_11
_atom_site_aniso_U_22
_atom_site_aniso_U_33
_atom_site_aniso_U_23
_atom_site_aniso_U_13
_atom_site_aniso_U_12
I1 0.0293(3) 0.0279(2) 0.0235(2) -0.00576(19) 0.0115(2) -0.0026(2)
I2 0.0302(3) 0.0327(2) 0.0251(2) 0.0097(2) 0.0073(2) 0.0023(2)
Ti1 0.0184(6) 0.0186(6) 0.0133(5) -0.0001(4) 0.0055(5) -0.0016(4)
Si1 0.0241(10) 0.0171(8) 0.0165(8) -0.0012(7) 0.0062(8) -0.0021(7)
N1 0.024(3) 0.016(3) 0.019(3) -0.003(2) 0.010(2) -0.006(2)
C17 0.030(4) 0.022(3) 0.029(4) -0.008(3) 0.010(3) 0.011(3)
C12 0.020(4) 0.028(4) 0.011(3) -0.002(3) 0.004(3) -0.003(3)
C5 0.024(4) 0.026(4) 0.023(4) 0.000(3) 0.008(3) -0.004(3)
C4 0.021(4) 0.022(3) 0.021(4) 0.000(2) 0.011(3) -0.003(3)
C1 0.023(4) 0.015(3) 0.024(3) 0.000(2) 0.009(3) -0.004(3)
C7 0.036(5) 0.024(4) 0.040(5) -0.007(3) 0.018(4) -0.015(3)
C8 0.041(5) 0.018(3) 0.045(5) 0.000(3) 0.032(4) -0.005(3)
C11 0.046(5) 0.021(3) 0.035(5) -0.006(3) 0.026(4) -0.006(3)
C14 0.023(4) 0.024(3) 0.025(4) 0.004(3) 0.012(3) 0.000(3)
C6 0.030(5) 0.038(4) 0.030(4) -0.005(3) 0.006(4) -0.012(3)
C9 0.024(4) 0.017(3) 0.034(4) 0.007(3) 0.006(3) -0.003(3)
C3 0.023(4) 0.021(3) 0.037(4) 0.001(3) 0.019(3) 0.002(3)
C10 0.033(4) 0.031(4) 0.022(3) 0.000(3) 0.006(3) 0.001(3)
C2 0.025(4) 0.028(3) 0.024(4) 0.002(3) 0.010(3) -0.006(3)
C13 0.032(4) 0.026(4) 0.027(4) 0.000(3) 0.020(3) 0.003(3)
C16 0.032(4) 0.018(3) 0.020(3) 0.001(2) 0.015(3) -0.001(3)
C15 0.030(4) 0.026(3) 0.021(4) -0.003(3) 0.011(3) -0.007(3)
C18 0.028(4) 0.041(4) 0.033(4) 0.000(3) 0.009(4) 0.001(3)
C20 0.036(4) 0.024(4) 0.026(4) 0.008(3) 0.010(3) -0.002(3)
C19 0.031(4) 0.032(4) 0.033(4) -0.005(3) 0.012(3) -0.010(3)

loop_
_atom_type_symbol
_atom_type_description
_atom_type_scat_dispersion_real
_atom_type_scat_dispersion_imag
_atom_type_scat_source
C C 0.0033 0.0016 'International Tables Vol C Tables 4.2.6.8 and 6.1.1.4'
H H 0.0000 0.0000 'International Tables Vol C Tables 4.2.6.8 and 6.1.1.4'
N N 0.0061 0.0033 'International Tables Vol C Tables 4.2.6.8 and 6.1.1.4'
Si Si 0.0817 0.0704 'International Tables Vol C Tables 4.2.6.8 and 6.1.1.4'
Ti Ti 0.2776 0.4457 'International Tables Vol C Tables 4.2.6.8 and 6.1.1.4'
I I -0.4742 1.8119 'International Tables Vol C Tables 4.2.6.8 and 6.1.1.4'

loop_
_geom_angle_atom_site_label_1
_geom_angle_atom_site_label_2
_geom_angle_atom_site_label_3
_geom_angle
_geom_angle_site_symmetry_1
_geom_angle_site_symmetry_3
_geom_angle_publ_flag
N1 Ti1 C12 76.3(2) . . ?
N1 Ti1 C13 96.9(2) . . ?
C12 Ti1 C13 36.3(2) . . ?
N1 Ti1 C16 97.5(2) . . ?
C12 Ti1 C16 36.0(2) . . ?
C13 Ti1 C16 58.9(2) . . ?
N1 Ti1 C14 131.1(2) . . ?
C12 Ti1 C14 58.6(3) . . ?
C13 Ti1 C14 34.8(2) . . ?
C16 Ti1 C14 56.9(2) . . ?
N1 Ti1 C15 130.8(2) . . ?
C12 Ti1 C15 58.3(2) . . ?
C13 Ti1 C15 57.5(2) . . ?
C16 Ti1 C15 33.9(2) . . ?
C14 Ti1 C15 33.5(2) . . ?
N1 Ti1 I1 105.97(17) . . ?
C12 Ti1 I1 124.80(17) . . ?
C13 Ti1 I1 144.76(18) . . ?
C16 Ti1 I1 91.25(16) . . ?
C14 Ti1 I1 114.62(16) . . ?
C15 Ti1 I1 87.35(16) . . ?
N1 Ti1 I2 107.47(16) . . ?
C12 Ti1 I2 126.65(18) . . ?
C13 Ti1 I2 92.10(17) . . ?
C16 Ti1 I2 144.05(18) . . ?
C14 Ti1 I2 87.16(16) . . ?
C15 Ti1 I2 114.03(17) . . ?
I1 Ti1 I2 105.70(4) . . ?
N1 Ti1 Si1 35.91(16) . . ?
C12 Ti1 Si1 40.41(19) . . ?
C13 Ti1 Si1 66.06(18) . . ?
C16 Ti1 Si1 66.36(17) . . ?
C14 Ti1 Si1 97.14(17) . . ?
C15 Ti1 Si1 96.82(16) . . ?
I1 Ti1 Si1 121.86(5) . . ?
I2 Ti1 Si1 124.11(5) . . ?
N1 Si1 C10 115.4(3) . . ?
N1 Si1 C11 116.2(3) . . ?
C10 Si1 C11 104.8(4) . . ?
N1 Si1 C12 90.8(3) . . ?
C10 Si1 C12 116.5(3) . . ?
C11 Si1 C12 113.3(3) . . ?
N1 Si1 Ti1 39.64(17) . . ?
C10 Si1 Ti1 128.2(2) . . ?
C11 Si1 Ti1 126.6(3) . . ?
C12 Si1 Ti1 51.2(2) . . ?
C1 N1 Si1 124.7(4) . . ?
C1 N1 Ti1 130.4(4) . . ?
Si1 N1 Ti1 104.5(3) . . ?
C16 C12 C13 107.2(6) . . ?
C16 C12 Si1 122.6(5) . . ?
C13 C12 Si1 120.8(5) . . ?
C16 C12 Ti1 75.4(4) . . ?
C13 C12 Ti1 74.4(4) . . ?
Si1 C12 Ti1 88.4(3) . . ?
C4 C5 C6 119.4(7) . . ?
C5 C4 C9 118.0(6) . . ?
C5 C4 C1 122.5(6) . . ?
C9 C4 C1 119.5(6) . . ?
N1 C1 C4 108.3(5) . . ?
N1 C1 C3 109.0(5) . . ?
C4 C1 C3 112.5(6) . . ?
N1 C1 C2 111.6(5) . . ?
C4 C1 C2 108.1(5) . . ?
C3 C1 C2 107.3(6) . . ?
C8 C7 C6 119.2(7) . . ?
C7 C8 C9 120.4(7) . . ?
C15 C14 C13 107.9(6) . . ?
C15 C14 C18 124.5(6) . . ?
C13 C14 C18 127.4(6) . . ?
C15 C14 Ti1 73.4(4) . . ?
C13 C14 Ti1 68.0(4) . . ?
C18 C14 Ti1 127.6(5) . . ?
C7 C6 C5 121.3(7) . . ?
C8 C9 C4 121.6(7) . . ?
C14 C13 C12 107.6(6) . . ?
C14 C13 C17 124.0(6) . . ?
C12 C13 C17 128.2(7) . . ?
C14 C13 Ti1 77.2(4) . . ?
C12 C13 Ti1 69.3(4) . . ?
C17 C13 Ti1 123.0(5) . . ?
C15 C16 C12 108.7(6) . . ?
C15 C16 C20 123.5(6) . . ?
C12 C16 C20 127.4(6) . . ?
C15 C16 Ti1 77.0(4) . . ?
C12 C16 Ti1 68.6(4) . . ?
C20 C16 Ti1 125.6(5) . . ?
C16 C15 C14 108.6(6) . . ?
C16 C15 C19 126.7(6) . . ?
C14 C15 C19 124.5(6) . . ?
C16 C15 Ti1 69.1(4) . . ?
C14 C15 Ti1 73.1(4) . . ?
C19 C15 Ti1 127.8(5) . . ?

loop_
_geom_bond_atom_site_label_1
_geom_bond_atom_site_label_2
_geom_bond_distance
_geom_bond_site_symmetry_2
_geom_bond_publ_flag
I1 Ti1 2.6544(12) . ?
I2 Ti1 2.6812(13) . ?
Ti1 N1 1.919(5) . ?
Ti1 C12 2.270(7) . ?
Ti1 C13 2.338(7) . ?
Ti1 C16 2.359(6) . ?
Ti1 C14 2.458(7) . ?
Ti1 C15 2.461(7) . ?
Ti1 Si1 2.912(2) . ?
Si1 N1 1.764(5) . ?
Si1 C10 1.870(7) . ?
Si1 C11 1.873(6) . ?
Si1 C12 1.889(8) . ?
N1 C1 1.499(9) . ?
C17 C13 1.490(9) . ?
C12 C16 1.433(8) . ?
C12 C13 1.438(10) . ?
C5 C4 1.392(10) . ?
C5 C6 1.409(10) . ?
C4 C9 1.413(9) . ?
C4 C1 1.525(9) . ?
C1 C3 1.540(9) . ?
C1 C2 1.545(9) . ?
C7 C8 1.373(11) . ?
C7 C6 1.385(11) . ?
C8 C9 1.378(10) . ?
C14 C15 1.419(9) . ?
C14 C13 1.438(10) . ?
C14 C18 1.486(10) . ?
C16 C15 1.408(10) . ?
C16 C20 1.499(9) . ?
C15 C19 1.507(9) . ?
